data_4300890
loop_
_publ_author_name
'Chen, Banglin'
'Ockwig, Nathan W.'
'Fronczek, Frank R.'
'Contreras, Damacio S.'
'Yaghi, Omar M.'

_publ_section_title
;
 Transformation of a Metal--Organic Framework from the NbO to PtS Net
;
_journal_coden_ASTM INOCAJ
_journal_issue 2
_journal_name_full 'Inorganic Chemistry'
_journal_page_first 181
_journal_page_last 183
_journal_paper_doi 10.1021/ic048612y
_journal_volume 44
_journal_year 2005
_chemical_formula_moiety 'C16 H6 Co2 O13'
_chemical_formula_sum 'C16 H6 Co2 O13'
_chemical_formula_weight 524.07
_chemical_name_common MOF-501
_space_group_IT_number 225
_symmetry_cell_setting cubic
_symmetry_space_group_name_Hall '-F 4 2 3'
_symmetry_space_group_name_H-M 'F m -3 m'
_atom_sites_solution_hydrogens geom
_atom_sites_solution_primary direct
_atom_sites_solution_secondary difmap
_audit_creation_method SHELXL-97
_cell_angle_alpha 90.00
_cell_angle_beta 90.00
_cell_angle_gamma 90.00
_cell_formula_units_Z 24
_cell_length_a 28.7135(6)
_cell_length_b 28.7135(6)
_cell_length_c 28.7135(6)
_cell_measurement_reflns_used 8642
_cell_measurement_temperature 153(2)
_cell_measurement_theta_max 25.48
_cell_measurement_theta_min 2.35
_cell_volume 23673.3(9)
_computing_cell_refinement 'Bruker SMART'
_computing_data_collection 'Bruker SMART'
_computing_data_reduction 'Bruker SAINT'
_computing_molecular_graphics 'Bruker SHELXTL'
_computing_publication_material 'Bruker SHELXTL'
_computing_structure_refinement 'SHELXL-97 (Sheldrick, 1997)'
_computing_structure_solution 'SHELXS-97 (Sheldrick, 1990)'
_diffrn_ambient_temperature 153(2)
_diffrn_measured_fraction_theta_full 0.999
_diffrn_measured_fraction_theta_max 0.999
_diffrn_measurement_device_type 'CCD area detector'
_diffrn_measurement_method 'phi and omega scans'
_diffrn_radiation_monochromator graphite
_diffrn_radiation_source 'fine-focus sealed tube'
_diffrn_radiation_type MoK\a
_diffrn_radiation_wavelength 0.71073
_diffrn_reflns_av_R_equivalents 0.0637
_diffrn_reflns_av_sigmaI/netI 0.0186
_diffrn_reflns_limit_h_max 37
_diffrn_reflns_limit_h_min -37
_diffrn_reflns_limit_k_max 37
_diffrn_reflns_limit_k_min -37
_diffrn_reflns_limit_l_max 37
_diffrn_reflns_limit_l_min -37
_diffrn_reflns_number 46139
_diffrn_reflns_theta_full 27.54
_diffrn_reflns_theta_max 27.54
_diffrn_reflns_theta_min 1.42
_exptl_absorpt_coefficient_mu 0.875
_exptl_absorpt_correction_T_max 0.9254
_exptl_absorpt_correction_T_min 0.9254
_exptl_absorpt_correction_type multi-scan
_exptl_absorpt_process_details 'Blessing, Acta Cryst. (1995) A51 33-38.'
_exptl_crystal_colour pink
_exptl_crystal_density_diffrn 0.882
_exptl_crystal_density_method 'not measured'
_exptl_crystal_description cube
_exptl_crystal_F_000 6240
_exptl_crystal_size_max 0.09
_exptl_crystal_size_mid 0.09
_exptl_crystal_size_min 0.09
_refine_diff_density_max 1.326
_refine_diff_density_min -0.682
_refine_diff_density_rms 0.130
_refine_ls_extinction_method none
_refine_ls_goodness_of_fit_ref 1.248
_refine_ls_hydrogen_treatment mixed
_refine_ls_matrix_type full
_refine_ls_number_parameters 69
_refine_ls_number_reflns 1419
_refine_ls_number_restraints 8
_refine_ls_restrained_S_all 1.245
_refine_ls_R_factor_all 0.1522
_refine_ls_R_factor_gt 0.1398
_refine_ls_shift/su_max 0.000
_refine_ls_shift/su_mean 0.000
_refine_ls_structure_factor_coef Fsqd
_refine_ls_weighting_details 'calc w=1/[\s^2^(Fo^2^)+(0.1581P)^2^+248.0077P] where P=(Fo^2^+2Fc^2^)/3'
_refine_ls_weighting_scheme calc
_refine_ls_wR_factor_gt 0.3511
_refine_ls_wR_factor_ref 0.3602
_reflns_number_gt 1244
_reflns_number_total 1419
_reflns_threshold_expression >2sigma(I)
_cod_data_source_file ic048612ysi20041209_020424_1.cif
_cod_data_source_block MOF-501
_cod_depositor_comments
;
The following automatic conversions were performed:
'_symmetry_cell_setting' value 'Cubic' changed to 'cubic' according to
'/home/saulius/struct/CIF-dictionaries/cif_core.dic' dictionary named
'cif_core.dic' version 2.4.1 from 2010-06-29.

Automatic conversion script
Id: cif_fix_enum 1527 2010-12-29 10:47:43Z saulius 
;
_cod_original_sg_symbol_Hall -F423
_cod_database_code 4300890

loop_
_symmetry_equiv_pos_as_xyz
'x, y, z'
'-x, -y, z'
'-x, y, -z'
'x, -y, -z'
'z, x, y'
'z, -x, -y'
'-z, -x, y'
'-z, x, -y'
'y, z, x'
'-y, z, -x'
'y, -z, -x'
'-y, -z, x'
'y, x, -z'
'-y, -x, -z'
'y, -x, z'
'-y, x, z'
'x, z, -y'
'-x, z, y'
'-x, -z, -y'
'x, -z, y'
'z, y, -x'
'z, -y, x'
'-z, y, x'
'-z, -y, -x'
'x, y+1/2, z+1/2'
'-x, -y+1/2, z+1/2'
'-x, y+1/2, -z+1/2'
'x, -y+1/2, -z+1/2'
'z, x+1/2, y+1/2'
'z, -x+1/2, -y+1/2'
'-z, -x+1/2, y+1/2'
'-z, x+1/2, -y+1/2'
'y, z+1/2, x+1/2'
'-y, z+1/2, -x+1/2'
'y, -z+1/2, -x+1/2'
'-y, -z+1/2, x+1/2'
'y, x+1/2, -z+1/2'
'-y, -x+1/2, -z+1/2'
'y, -x+1/2, z+1/2'
'-y, x+1/2, z+1/2'
'x, z+1/2, -y+1/2'
'-x, z+1/2, y+1/2'
'-x, -z+1/2, -y+1/2'
'x, -z+1/2, y+1/2'
'z, y+1/2, -x+1/2'
'z, -y+1/2, x+1/2'
'-z, y+1/2, x+1/2'
'-z, -y+1/2, -x+1/2'
'x+1/2, y, z+1/2'
'-x+1/2, -y, z+1/2'
'-x+1/2, y, -z+1/2'
'x+1/2, -y, -z+1/2'
'z+1/2, x, y+1/2'
'z+1/2, -x, -y+1/2'
'-z+1/2, -x, y+1/2'
'-z+1/2, x, -y+1/2'
'y+1/2, z, x+1/2'
'-y+1/2, z, -x+1/2'
'y+1/2, -z, -x+1/2'
'-y+1/2, -z, x+1/2'
'y+1/2, x, -z+1/2'
'-y+1/2, -x, -z+1/2'
'y+1/2, -x, z+1/2'
'-y+1/2, x, z+1/2'
'x+1/2, z, -y+1/2'
'-x+1/2, z, y+1/2'
'-x+1/2, -z, -y+1/2'
'x+1/2, -z, y+1/2'
'z+1/2, y, -x+1/2'
'z+1/2, -y, x+1/2'
'-z+1/2, y, x+1/2'
'-z+1/2, -y, -x+1/2'
'x+1/2, y+1/2, z'
'-x+1/2, -y+1/2, z'
'-x+1/2, y+1/2, -z'
'x+1/2, -y+1/2, -z'
'z+1/2, x+1/2, y'
'z+1/2, -x+1/2, -y'
'-z+1/2, -x+1/2, y'
'-z+1/2, x+1/2, -y'
'y+1/2, z+1/2, x'
'-y+1/2, z+1/2, -x'
'y+1/2, -z+1/2, -x'
'-y+1/2, -z+1/2, x'
'y+1/2, x+1/2, -z'
'-y+1/2, -x+1/2, -z'
'y+1/2, -x+1/2, z'
'-y+1/2, x+1/2, z'
'x+1/2, z+1/2, -y'
'-x+1/2, z+1/2, y'
'-x+1/2, -z+1/2, -y'
'x+1/2, -z+1/2, y'
'z+1/2, y+1/2, -x'
'z+1/2, -y+1/2, x'
'-z+1/2, y+1/2, x'
'-z+1/2, -y+1/2, -x'
'-x, -y, -z'
'x, y, -z'
'x, -y, z'
'-x, y, z'
'-z, -x, -y'
'-z, x, y'
'z, x, -y'
'z, -x, y'
'-y, -z, -x'
'y, -z, x'
'-y, z, x'
'y, z, -x'
'-y, -x, z'
'y, x, z'
'-y, x, -z'
'y, -x, -z'
'-x, -z, y'
'x, -z, -y'
'x, z, y'
'-x, z, -y'
'-z, -y, x'
'-z, y, -x'
'z, -y, -x'
'z, y, x'
'-x, -y+1/2, -z+1/2'
'x, y+1/2, -z+1/2'
'x, -y+1/2, z+1/2'
'-x, y+1/2, z+1/2'
'-z, -x+1/2, -y+1/2'
'-z, x+1/2, y+1/2'
'z, x+1/2, -y+1/2'
'z, -x+1/2, y+1/2'
'-y, -z+1/2, -x+1/2'
'y, -z+1/2, x+1/2'
'-y, z+1/2, x+1/2'
'y, z+1/2, -x+1/2'
'-y, -x+1/2, z+1/2'
'y, x+1/2, z+1/2'
'-y, x+1/2, -z+1/2'
'y, -x+1/2, -z+1/2'
'-x, -z+1/2, y+1/2'
'x, -z+1/2, -y+1/2'
'x, z+1/2, y+1/2'
'-x, z+1/2, -y+1/2'
'-z, -y+1/2, x+1/2'
'-z, y+1/2, -x+1/2'
'z, -y+1/2, -x+1/2'
'z, y+1/2, x+1/2'
'-x+1/2, -y, -z+1/2'
'x+1/2, y, -z+1/2'
'x+1/2, -y, z+1/2'
'-x+1/2, y, z+1/2'
'-z+1/2, -x, -y+1/2'
'-z+1/2, x, y+1/2'
'z+1/2, x, -y+1/2'
'z+1/2, -x, y+1/2'
'-y+1/2, -z, -x+1/2'
'y+1/2, -z, x+1/2'
'-y+1/2, z, x+1/2'
'y+1/2, z, -x+1/2'
'-y+1/2, -x, z+1/2'
'y+1/2, x, z+1/2'
'-y+1/2, x, -z+1/2'
'y+1/2, -x, -z+1/2'
'-x+1/2, -z, y+1/2'
'x+1/2, -z, -y+1/2'
'x+1/2, z, y+1/2'
'-x+1/2, z, -y+1/2'
'-z+1/2, -y, x+1/2'
'-z+1/2, y, -x+1/2'
'z+1/2, -y, -x+1/2'
'z+1/2, y, x+1/2'
'-x+1/2, -y+1/2, -z'
'x+1/2, y+1/2, -z'
'x+1/2, -y+1/2, z'
'-x+1/2, y+1/2, z'
'-z+1/2, -x+1/2, -y'
'-z+1/2, x+1/2, y'
'z+1/2, x+1/2, -y'
'z+1/2, -x+1/2, y'
'-y+1/2, -z+1/2, -x'
'y+1/2, -z+1/2, x'
'-y+1/2, z+1/2, x'
'y+1/2, z+1/2, -x'
'-y+1/2, -x+1/2, z'
'y+1/2, x+1/2, z'
'-y+1/2, x+1/2, -z'
'y+1/2, -x+1/2, -z'
'-x+1/2, -z+1/2, y'
'x+1/2, -z+1/2, -y'
'x+1/2, z+1/2, y'
'-x+1/2, z+1/2, -y'
'-z+1/2, -y+1/2, x'
'-z+1/2, y+1/2, -x'
'z+1/2, -y+1/2, -x'
'z+1/2, y+1/2, x'

loop_
_atom_site_label
_atom_site_type_symbol
_atom_site_fract_x
_atom_site_fract_y
_atom_site_fract_z
_atom_site_U_iso_or_equiv
_atom_site_adp_type
_atom_site_occupancy
_atom_site_symmetry_multiplicity
_atom_site_calc_flag
_atom_site_refinement_flags
_atom_site_disorder_assembly
_atom_site_disorder_group
Co1 Co 0.19516(6) 0.5000 0.5000 0.0494(7) Uani 1 8 d S . .
Co2 Co 0.30753(12) 0.54163(9) 0.45837(9) 0.0471(10) Uani 0.25 2 d SP . .
O1 O 0.1919(2) 0.5703(2) 0.5000 0.091(2) Uani 1 2 d S . .
O2 O 0.2650(3) 0.5920(3) 0.5177(8) 0.136(12) Uani 0.50 1 d P . .
C1 C 0.1629(4) 0.6629(4) 0.5000 0.082(4) Uani 1 4 d SU . .
H1 H 0.1395 0.6395 0.5000 0.098 Uiso 1 4 calc SR . .
C2 C 0.2102(3) 0.6515(3) 0.5000 0.097(4) Uani 1 2 d SU . .
C3 C 0.2431(4) 0.6851(4) 0.5000 0.122(6) Uani 1 2 d SU . .
H3 H 0.2751 0.6767 0.5000 0.146 Uiso 1 2 calc SR . .
C4 C 0.2309(4) 0.7309(4) 0.5000 0.108(6) Uani 1 4 d SU . .
C5 C 0.2244(4) 0.6003(4) 0.5000 0.121(5) Uani 1 2 d SU . .
O1W O 0.1206(4) 0.5000 0.5000 0.135(7) Uani 1 8 d S . .
O2W O 0.2712(3) 0.5000 0.5000 0.046(2) Uani 1 8 d S . .
O3W O 0.3541(5) 0.5638(8) 0.5000 0.153(8) Uani 0.50 2 d SP . .
O4W O 0.3422(10) 0.5903(8) 0.4097(8) 0.17(2) Uani 0.25 2 d SP . .

loop_
_atom_site_aniso_label
_atom_site_aniso_U_11
_atom_site_aniso_U_22
_atom_site_aniso_U_33
_atom_site_aniso_U_23
_atom_site_aniso_U_13
_atom_site_aniso_U_12
Co1 0.0182(9) 0.0650(10) 0.0650(10) 0.000 0.000 0.000
Co2 0.0331(18) 0.0540(14) 0.0540(14) 0.0057(17) 0.0024(10) -0.0024(10)
O1 0.055(4) 0.070(4) 0.147(7) 0.000 0.000 0.024(3)
O2 0.048(4) 0.066(5) 0.29(4) 0.008(8) -0.014(8) 0.027(4)
C1 0.063(4) 0.063(4) 0.119(12) 0.000 0.000 0.028(5)
C2 0.058(5) 0.053(4) 0.180(12) 0.000 0.000 0.020(4)
C3 0.064(6) 0.053(5) 0.249(18) 0.000 0.000 0.018(4)
C4 0.060(4) 0.060(4) 0.20(2) 0.000 0.000 0.021(6)
C5 0.064(6) 0.061(5) 0.238(17) 0.000 0.000 0.033(5)
O1W 0.022(6) 0.191(12) 0.191(12) 0.000 0.000 0.000
O2W 0.033(5) 0.053(3) 0.053(3) 0.000 0.000 0.000
O3W 0.042(7) 0.21(2) 0.20(2) 0.000 0.000 -0.065(11)
O4W 0.058(17) 0.22(3) 0.22(3) 0.16(4) 0.035(11) -0.035(11)

loop_
_atom_type_symbol
_atom_type_description
_atom_type_scat_dispersion_real
_atom_type_scat_dispersion_imag
_atom_type_scat_source
C C 0.0033 0.0016 'International Tables Vol C Tables 4.2.6.8 and 6.1.1.4'
H H 0.0000 0.0000 'International Tables Vol C Tables 4.2.6.8 and 6.1.1.4'
O O 0.0106 0.0060 'International Tables Vol C Tables 4.2.6.8 and 6.1.1.4'
Co Co 0.3494 0.9721 'International Tables Vol C Tables 4.2.6.8 and 6.1.1.4'

loop_
_geom_angle_atom_site_label_1
_geom_angle_atom_site_label_2
_geom_angle_atom_site_label_3
_geom_angle
_geom_angle_site_symmetry_1
_geom_angle_site_symmetry_3
_geom_angle_publ_flag
O1 Co1 O1 174.6(4) 115 17_556 ?
O1 Co1 O1 89.875(19) 115 . ?
O1 Co1 O1 89.875(18) 17_556 . ?
O1 Co1 O1 89.872(19) 115 99_565 ?
O1 Co1 O1 89.878(19) 17_556 99_565 ?
O1 Co1 O1 174.6(4) . 99_565 ?
O1 Co1 O1W 87.32(19) 115 . ?
O1 Co1 O1W 87.32(19) 17_556 . ?
O1 Co1 O1W 87.32(19) . . ?
O1 Co1 O1W 87.32(19) 99_565 . ?
O1 Co1 O2W 92.68(19) 115 . ?
O1 Co1 O2W 92.68(19) 17_556 . ?
O1 Co1 O2W 92.68(19) . . ?
O1 Co1 O2W 92.68(19) 99_565 . ?
O1W Co1 O2W 180.000(1) . . ?
O3W Co2 O3W 85.8(13) . 17_556 ?
O3W Co2 O2W 101.1(4) . . ?
O3W Co2 O2W 101.1(4) 17_556 . ?
O3W Co2 O2 88.3(8) . 98_556 ?
O3W Co2 O2 172.4(5) 17_556 98_556 ?
O2W Co2 O2 84.8(5) . 98_556 ?
O3W Co2 O2 172.4(5) . 17_556 ?
O3W Co2 O2 88.3(8) 17_556 17_556 ?
O2W Co2 O2 84.8(5) . 17_556 ?
O2 Co2 O2 97.1(10) 98_556 17_556 ?
O3W Co2 O4W 82.5(8) . . ?
O3W Co2 O4W 82.5(8) 17_556 . ?
O2W Co2 O4W 175.1(9) . . ?
O2 Co2 O4W 92.0(8) 98_556 . ?
O2 Co2 O4W 92.0(8) 17_556 . ?
O3W Co2 Co2 51.1(3) . 98_556 ?
O3W Co2 Co2 109.6(7) 17_556 98_556 ?
O2W Co2 Co2 52.99(11) . 98_556 ?
O2 Co2 Co2 70.0(6) 98_556 98_556 ?
O2 Co2 Co2 135.9(4) 17_556 98_556 ?
O4W Co2 Co2 129.1(4) . 98_556 ?
O3W Co2 Co2 109.6(7) . 99_565 ?
O3W Co2 Co2 51.1(3) 17_556 99_565 ?
O2W Co2 Co2 52.99(11) . 99_565 ?
O2 Co2 Co2 135.9(4) 98_556 99_565 ?
O2 Co2 Co2 70.0(6) 17_556 99_565 ?
O4W Co2 Co2 129.2(4) . 99_565 ?
Co2 Co2 Co2 90.0 98_556 99_565 ?
C5 O1 Co1 130.0(6) . . ?
O2 O2 C5 66.9(10) 98_556 . ?
O2 O2 Co2 110.0(6) 98_556 98_556 ?
C5 O2 Co2 144.3(9) . 98_556 ?
C2 C1 C2 117.2(14) . 85_456 ?
C2 C1 H1 121.4 . . ?
C2 C1 H1 121.4 85_456 . ?
C3 C2 C1 120.8(10) . . ?
C3 C2 C5 120.0(9) . . ?
C1 C2 C5 119.1(10) . . ?
C2 C3 C4 120.6(10) . . ?
C2 C3 H3 119.7 . . ?
C4 C3 H3 119.7 . . ?
C3 C4 C3 120.0(15) . 85_456 ?
C3 C4 C4 120.0(7) . 169_566 ?
C3 C4 C4 120.0(7) 85_456 169_566 ?
O1 C5 O2 122.5(10) . . ?
O1 C5 O2 122.5(10) . 98_556 ?
O2 C5 O2 46(2) . 98_556 ?
O1 C5 C2 117.2(9) . . ?
O2 C5 C2 114.7(11) . . ?
O2 C5 C2 114.7(11) 98_556 . ?
Co2 O2W Co2 74.0(2) 98_556 4_566 ?
Co2 O2W Co2 116.7(5) 98_556 99_565 ?
Co2 O2W Co2 74.0(2) 4_566 99_565 ?
Co2 O2W Co2 74.0(2) 98_556 . ?
Co2 O2W Co2 116.7(5) 4_566 . ?
Co2 O2W Co2 74.0(2) 99_565 . ?
Co2 O2W Co1 121.7(2) 98_556 . ?
Co2 O2W Co1 121.7(2) 4_566 . ?
Co2 O2W Co1 121.7(2) 99_565 . ?
Co2 O2W Co1 121.7(2) . . ?
Co2 O3W Co2 77.8(5) 98_556 . ?

loop_
_geom_bond_atom_site_label_1
_geom_bond_atom_site_label_2
_geom_bond_distance
_geom_bond_site_symmetry_2
_geom_bond_publ_flag
Co1 O1 2.020(7) 115 ?
Co1 O1 2.020(7) 17_556 ?
Co1 O1 2.020(7) . ?
Co1 O1 2.020(7) 99_565 ?
Co1 O1W 2.140(12) . ?
Co1 O2W 2.184(9) . ?
Co2 O3W 1.904(10) . ?
Co2 O3W 1.904(10) 17_556 ?
Co2 O2W 1.986(6) . ?
Co2 O2 2.014(11) 98_556 ?
Co2 O2 2.014(11) 17_556 ?
Co2 O4W 2.21(3) . ?
Co2 Co2 2.390(5) 98_556 ?
Co2 Co2 2.390(5) 99_565 ?
O1 C5 1.271(13) . ?
O2 O2 1.01(5) 98_556 ?
O2 C5 1.294(15) . ?
O2 Co2 2.014(11) 98_556 ?
C1 C2 1.397(12) . ?
C1 C2 1.397(12) 85_456 ?
C1 H1 0.9500 . ?
C2 C3 1.352(15) . ?
C2 C5 1.525(13) . ?
C3 C4 1.361(12) . ?
C3 H3 0.9500 . ?
C4 C3 1.361(12) 85_456 ?
C4 C4 1.55(3) 169_566 ?
C5 O2 1.294(15) 98_556 ?
O2W Co2 1.986(6) 98_556 ?
O2W Co2 1.986(6) 4_566 ?
O2W Co2 1.986(6) 99_565 ?
O3W Co2 1.903(10) 98_556 ?

loop_
_geom_torsion_atom_site_label_1
_geom_torsion_atom_site_label_2
_geom_torsion_atom_site_label_3
_geom_torsion_atom_site_label_4
_geom_torsion
_geom_torsion_site_symmetry_1
_geom_torsion_site_symmetry_2
_geom_torsion_site_symmetry_3
_geom_torsion_site_symmetry_4
_geom_torsion_publ_flag
O1 Co1 O1 C5 92.68(19) 115 . . . ?
O1 Co1 O1 C5 -92.68(19) 17_556 . . . ?
O1W Co1 O1 C5 180.0 . . . . ?
O2W Co1 O1 C5 0.0 . . . . ?
C2 C1 C2 C3 0.0 85_456 . . . ?
C2 C1 C2 C5 180.0 85_456 . . . ?
C1 C2 C3 C4 0.0 . . . . ?
C5 C2 C3 C4 180.0 . . . . ?
C2 C3 C4 C3 0.0 . . . 85_456 ?
C2 C3 C4 C4 180.0 . . . 169_566 ?
Co1 O1 C5 O2 -27.7(12) . . . . ?
Co1 O1 C5 O2 27.7(12) . . . 98_556 ?
Co1 O1 C5 C2 180.0 . . . . ?
O2 O2 C5 O1 105.8(8) 98_556 . . . ?
Co2 O2 C5 O1 13(3) 98_556 . . . ?
Co2 O2 C5 O2 -92(2) 98_556 . . 98_556 ?
O2 O2 C5 C2 -101.3(8) 98_556 . . . ?
Co2 O2 C5 C2 166(2) 98_556 . . . ?
C3 C2 C5 O1 180.0 . . . . ?
C1 C2 C5 O1 0.0 . . . . ?
C3 C2 C5 O2 25.6(11) . . . . ?
C1 C2 C5 O2 -154.4(11) . . . . ?
C3 C2 C5 O2 -25.6(11) . . . 98_556 ?
C1 C2 C5 O2 154.4(11) . . . 98_556 ?
O3W Co2 O2W Co2 18.4(8) . . . 98_556 ?
O3W Co2 O2W Co2 106.2(7) 17_556 . . 98_556 ?
O2 Co2 O2W Co2 -68.9(6) 98_556 . . 98_556 ?
O2 Co2 O2W Co2 -166.5(5) 17_556 . . 98_556 ?
Co2 Co2 O2W Co2 124.6(3) 99_565 . . 98_556 ?
O3W Co2 O2W Co2 -43.9(7) . . . 4_566 ?
O3W Co2 O2W Co2 43.9(7) 17_556 . . 4_566 ?
O2 Co2 O2W Co2 -131.2(5) 98_556 . . 4_566 ?
O2 Co2 O2W Co2 131.2(5) 17_556 . . 4_566 ?
Co2 Co2 O2W Co2 -62.31(16) 98_556 . . 4_566 ?
Co2 Co2 O2W Co2 62.30(16) 99_565 . . 4_566 ?
O3W Co2 O2W Co2 -106.2(7) . . . 99_565 ?
O3W Co2 O2W Co2 -18.4(8) 17_556 . . 99_565 ?
O2 Co2 O2W Co2 166.5(5) 98_556 . . 99_565 ?
O2 Co2 O2W Co2 68.9(6) 17_556 . . 99_565 ?
Co2 Co2 O2W Co2 -124.6(3) 98_556 . . 99_565 ?
O3W Co2 O2W Co1 136.1(7) . . . . ?
O3W Co2 O2W Co1 -136.1(7) 17_556 . . . ?
O2 Co2 O2W Co1 48.8(5) 98_556 . . . ?
O2 Co2 O2W Co1 -48.8(5) 17_556 . . . ?
Co2 Co2 O2W Co1 117.69(16) 98_556 . . . ?
Co2 Co2 O2W Co1 -117.69(16) 99_565 . . . ?
O1 Co1 O2W Co2 -45.0 115 . . 98_556 ?
O1 Co1 O2W Co2 135.0 17_556 . . 98_556 ?
O1 Co1 O2W Co2 45.0 . . . 98_556 ?
O1 Co1 O2W Co2 -135.0 99_565 . . 98_556 ?
O1 Co1 O2W Co2 45.0 115 . . 4_566 ?
O1 Co1 O2W Co2 -135.0 17_556 . . 4_566 ?
O1 Co1 O2W Co2 135.0 . . . 4_566 ?
O1 Co1 O2W Co2 -45.0 99_565 . . 4_566 ?
O1 Co1 O2W Co2 135.0 115 . . 99_565 ?
O1 Co1 O2W Co2 -45.0 17_556 . . 99_565 ?
O1 Co1 O2W Co2 -135.0 . . . 99_565 ?
O1 Co1 O2W Co2 45.0 99_565 . . 99_565 ?
O1 Co1 O2W Co2 -135.0 115 . . . ?
O1 Co1 O2W Co2 45.0 17_556 . . . ?
O1 Co1 O2W Co2 -45.0 . . . . ?
O1 Co1 O2W Co2 135.0 99_565 . . . ?
O3W Co2 O3W Co2 -119.4(3) 17_556 . . 98_556 ?
O2W Co2 O3W Co2 -18.9(8) . . . 98_556 ?
O2 Co2 O3W Co2 65.4(8) 98_556 . . 98_556 ?
O4W Co2 O3W Co2 157.7(9) . . . 98_556 ?
Co2 Co2 O3W Co2 -73.3(7) 99_565 . . 98_556 ?
